data_7026999
loop_
_publ_author_name
'Falvello, Larry R.'
'Fern\'andez, Susana'
'Garc\'ia, Mar\'ia M.'
'Navarro, Rafael'
'Urriolabeitia, Esteban P.'

_publ_section_title
;
 Synthesis and characterization of complexes of PdII and PtII containing
 the iminophosphorane ligand Ph3P&#xE006;NC&#xE007;N
;
_journal_issue 22
_journal_name_full 'Journal of the Chemical Society, Dalton Transactions'
_journal_page_first 3745
_journal_paper_doi 10.1039/a805147j
_journal_year 1998
_chemical_formula_sum 'C38 H30 Cl2 N4 P2 Pd'
_chemical_formula_weight 781.90
_chemical_name_systematic
; 
 ? 
;
_space_group_IT_number 14
_symmetry_cell_setting monoclinic
_symmetry_space_group_name_Hall '-P 2yn'
_symmetry_space_group_name_H-M 'P 1 21/n 1'
_atom_sites_solution_hydrogens geom
_atom_sites_solution_primary direct
_atom_sites_solution_secondary difmap
_audit_creation_method SHELXL
_cell_angle_alpha 90.00
_cell_angle_beta 93.862(6)
_cell_angle_gamma 90.00
_cell_formula_units_Z 2
_cell_length_a 9.5452(7)
_cell_length_b 12.9923(5)
_cell_length_c 13.8799(7)
_cell_measurement_temperature 150(2)
_cell_volume 1717.39(17)
_computing_structure_refinement 'SHELXL-93 (Sheldrick, 1993)'
_computing_structure_solution 'SHELXS-86 (Sheldrick, 1990)'
_diffrn_ambient_temperature 150(2)
_diffrn_radiation_monochromator graphite
_diffrn_radiation_source 'normal-focus sealed tube'
_diffrn_radiation_type MoK\a
_diffrn_radiation_wavelength 0.71073
_diffrn_reflns_av_R_equivalents 0.0399
_diffrn_reflns_av_sigmaI/netI 0.0308
_diffrn_reflns_limit_h_max 11
_diffrn_reflns_limit_h_min 0
_diffrn_reflns_limit_k_max 15
_diffrn_reflns_limit_k_min 0
_diffrn_reflns_limit_l_max 16
_diffrn_reflns_limit_l_min -16
_diffrn_reflns_number 3226
_diffrn_reflns_theta_max 25.00
_diffrn_reflns_theta_min 2.15
_exptl_absorpt_coefficient_mu 0.823
_exptl_absorpt_correction_T_max 0.85904
_exptl_absorpt_correction_T_min 0.69596
_exptl_crystal_density_diffrn 1.512
_exptl_crystal_F_000 792
_exptl_crystal_size_max 0.40
_exptl_crystal_size_mid 0.15
_exptl_crystal_size_min 0.15
_refine_diff_density_max 0.875
_refine_diff_density_min -0.924
_refine_diff_density_rms 0.085
_refine_ls_extinction_method none
_refine_ls_goodness_of_fit_all 1.045
_refine_ls_goodness_of_fit_obs 1.056
_refine_ls_matrix_type full
_refine_ls_number_parameters 214
_refine_ls_number_reflns 3022
_refine_ls_number_restraints 0
_refine_ls_restrained_S_all 1.045
_refine_ls_restrained_S_obs 1.056
_refine_ls_R_factor_all 0.0432
_refine_ls_R_factor_obs 0.0349
_refine_ls_shift/esd_max 0.002
_refine_ls_shift/esd_mean 0.000
_refine_ls_structure_factor_coef Fsqd
_refine_ls_weighting_details 'w=1/[\s^2^(Fo^2^)+(0.0651P)^2^+0.4530P] where P=(Fo^2^+2Fc^2^)/3'
_refine_ls_weighting_scheme calc
_refine_ls_wR_factor_all 0.1006
_refine_ls_wR_factor_obs 0.0937
_reflns_number_observed 2595
_reflns_number_total 3022
_reflns_observed_criterion >2sigma(I)
_cod_data_source_file 805147jsup1.cif
_cod_data_source_block cad6
_cod_depositor_comments
;
The following automatic conversions were performed:

'_symmetry_cell_setting' value 'Monoclinic' changed to 'monoclinic'
according to /home/saulius/struct/CIF-dictionaries/cif_core.dic
dictionary named 'cif_core.dic' version 2.4.2 from 2011-04-26.

Automatic conversion script
Id: cif_fix_values 1891 2012-01-12 08:04:46Z andrius 

The following automatic conversions were performed:

'_refine_ls_weighting_scheme' value 'calc
w=1/[\s^2^(Fo^2^)+(0.0651P)^2^+0.4530P] where P=(Fo^2^+2Fc^2^)/3' was
changed to 'calc'. New tag '_refine_ls_weighting_details' was
created. The value of the new tag was set to
'w=1/[\s^2^(Fo^2^)+(0.0651P)^2^+0.4530P] where P=(Fo^2^+2Fc^2^)/3'.

Automatic conversion script
Id: cif_fix_values 3143 2015-03-26 13:38:13Z robertas 
;
_cod_original_cell_volume 1717.4(2)
_cod_original_sg_symbol_H-M 'P 2(1)/n'
_cod_database_code 7026999

loop_
_symmetry_equiv_pos_as_xyz
'x, y, z'
'-x+1/2, y+1/2, -z+1/2'
'-x, -y, -z'
'x-1/2, -y-1/2, z-1/2'

loop_
_atom_site_aniso_label
_atom_site_aniso_U_11
_atom_site_aniso_U_22
_atom_site_aniso_U_33
_atom_site_aniso_U_23
_atom_site_aniso_U_13
_atom_site_aniso_U_12
Pd1 0.0327(2) 0.0182(2) 0.0213(2) 0.00342(12) 0.00068(13) 0.00978(13)
P1 0.0251(4) 0.0176(4) 0.0251(4) 0.0030(3) -0.0024(3) 0.0037(3)
Cl1 0.0394(5) 0.0300(4) 0.0349(4) 0.0035(3) 0.0046(3) 0.0038(3)
N1 0.040(2) 0.0252(15) 0.033(2) 0.0045(12) 0.0045(12) 0.0098(12)
C1 0.027(2) 0.027(2) 0.0221(14) 0.0029(12) 0.0028(12) 0.0041(13)
N2 0.0331(14) 0.0202(13) 0.0260(13) 0.0032(10) -0.0007(11) 0.0091(11)
C2 0.0251(15) 0.0188(14) 0.030(2) 0.0036(12) -0.0035(12) 0.0034(12)
C3 0.031(2) 0.026(2) 0.037(2) -0.0034(14) 0.0057(14) -0.0012(14)
C4 0.031(2) 0.030(2) 0.050(2) 0.001(2) 0.006(2) -0.0048(14)
C5 0.035(2) 0.033(2) 0.043(2) -0.001(2) -0.008(2) -0.0074(15)
C6 0.042(2) 0.042(2) 0.032(2) -0.002(2) -0.004(2) -0.006(2)
C7 0.033(2) 0.036(2) 0.030(2) 0.0025(14) -0.0015(13) -0.0054(15)
C8 0.030(2) 0.0158(15) 0.035(2) 0.0070(13) -0.0019(13) 0.0047(12)
C9 0.041(2) 0.025(2) 0.040(2) 0.0047(14) -0.011(2) 0.0059(14)
C10 0.038(2) 0.029(2) 0.062(2) 0.013(2) -0.011(2) 0.010(2)
C11 0.048(2) 0.023(2) 0.070(3) 0.008(2) 0.012(2) 0.013(2)
C12 0.064(3) 0.031(2) 0.043(2) -0.003(2) 0.006(2) 0.011(2)
C13 0.049(2) 0.028(2) 0.030(2) 0.0025(13) -0.003(2) 0.0086(15)
C14 0.029(2) 0.0212(15) 0.027(2) -0.0011(12) 0.0017(12) -0.0039(13)
C15 0.032(2) 0.024(2) 0.038(2) -0.0048(14) 0.0017(14) 0.0036(13)
C16 0.030(2) 0.030(2) 0.059(2) -0.009(2) 0.009(2) -0.0022(14)
C17 0.050(2) 0.036(2) 0.056(2) -0.013(2) 0.021(2) -0.018(2)
C18 0.061(3) 0.041(2) 0.037(2) 0.005(2) 0.009(2) -0.020(2)
C19 0.040(2) 0.034(2) 0.036(2) 0.0020(15) -0.0021(15) -0.011(2)

loop_
_atom_site_label
_atom_site_type_symbol
_atom_site_fract_x
_atom_site_fract_y
_atom_site_fract_z
_atom_site_U_iso_or_equiv
_atom_site_thermal_displace_type
_atom_site_occupancy
_atom_site_calc_flag
_atom_site_refinement_flags
Pd1 Pd 0.0000 0.0000 0.0000 0.02408(14) Uani 1 d S
P1 P 0.25747(8) -0.33841(6) 0.15828(6) 0.0228(2) Uani 1 d .
Cl1 Cl 0.18251(9) 0.10297(6) -0.04067(6) 0.0347(2) Uani 1 d .
N1 N 0.1276(3) -0.1183(2) 0.0215(2) 0.0327(6) Uani 1 d .
C1 C 0.1696(3) -0.1995(2) 0.0397(2) 0.0251(6) Uani 1 d .
N2 N 0.2182(3) -0.2917(2) 0.0525(2) 0.0266(6) Uani 1 d .
C2 C 0.3754(3) -0.2565(2) 0.2287(2) 0.0248(6) Uani 1 d .
C3 C 0.4891(3) -0.2171(2) 0.1820(2) 0.0314(7) Uani 1 d .
H3A H 0.4987(3) -0.2325(2) 0.1159(2) 0.038 Uiso 1 calc R
C4 C 0.5870(4) -0.1562(3) 0.2320(3) 0.0366(8) Uani 1 d .
H4A H 0.6636(4) -0.1286(3) 0.2001(3) 0.044 Uiso 1 calc R
C5 C 0.5738(4) -0.1354(3) 0.3282(3) 0.0377(8) Uani 1 d .
H5A H 0.6432(4) -0.0951(3) 0.3630(3) 0.045 Uiso 1 calc R
C6 C 0.4613(4) -0.1724(3) 0.3742(3) 0.0390(8) Uani 1 d .
H6A H 0.4517(4) -0.1562(3) 0.4402(3) 0.047 Uiso 1 calc R
C7 C 0.3617(4) -0.2334(3) 0.3244(2) 0.0333(7) Uani 1 d .
H7A H 0.2840(4) -0.2593(3) 0.3562(2) 0.040 Uiso 1 calc R
C8 C 0.3472(3) -0.4567(2) 0.1389(2) 0.0269(7) Uani 1 d .
C9 C 0.4450(4) -0.4949(2) 0.2087(3) 0.0359(8) Uani 1 d .
H9A H 0.4655(4) -0.4577(2) 0.2669(3) 0.043 Uiso 1 calc R
C10 C 0.5127(4) -0.5872(3) 0.1930(3) 0.0437(9) Uani 1 d .
H10A H 0.5793(4) -0.6135(3) 0.2407(3) 0.052 Uiso 1 calc R
C11 C 0.4836(4) -0.6406(3) 0.1090(3) 0.0464(10) Uani 1 d .
H11A H 0.5313(4) -0.7033(3) 0.0981(3) 0.056 Uiso 1 calc R
C12 C 0.3849(4) -0.6037(3) 0.0397(3) 0.0456(9) Uani 1 d .
H12A H 0.3636(4) -0.6417(3) -0.0179(3) 0.055 Uiso 1 calc R
C13 C 0.3176(4) -0.5117(3) 0.0546(3) 0.0358(8) Uani 1 d .
H13A H 0.2507(4) -0.4860(3) 0.0068(3) 0.043 Uiso 1 calc R
C14 C 0.1044(3) -0.3650(2) 0.2225(2) 0.0257(6) Uani 1 d .
C15 C -0.0264(3) -0.3315(2) 0.1854(2) 0.0311(7) Uani 1 d .
H15A H -0.0344(3) -0.2948(2) 0.1261(2) 0.037 Uiso 1 calc R
C16 C -0.1454(4) -0.3514(3) 0.2345(3) 0.0391(8) Uani 1 d .
H16A H -0.2352(4) -0.3306(3) 0.2079(3) 0.047 Uiso 1 calc R
C17 C -0.1325(4) -0.4014(3) 0.3221(3) 0.0467(10) Uani 1 d .
H17A H -0.2134(4) -0.4134(3) 0.3568(3) 0.056 Uiso 1 calc R
C18 C -0.0023(4) -0.4343(3) 0.3601(3) 0.0459(10) Uani 1 d .
H18A H 0.0055(4) -0.4685(3) 0.4207(3) 0.055 Uiso 1 calc R
C19 C 0.1157(4) -0.4177(3) 0.3106(2) 0.0370(8) Uani 1 d .
H19A H 0.2045(4) -0.4418(3) 0.3362(2) 0.044 Uiso 1 calc R

loop_
_atom_type_symbol
_atom_type_description
_atom_type_scat_dispersion_real
_atom_type_scat_dispersion_imag
_atom_type_scat_source
C C 0.0033 0.0016 'International Tables Vol C Tables 4.2.6.8 and 6.1.1.4'
H H 0.0000 0.0000 'International Tables Vol C Tables 4.2.6.8 and 6.1.1.4'
N N 0.0061 0.0033 'International Tables Vol C Tables 4.2.6.8 and 6.1.1.4'
P P 0.1023 0.0942 'International Tables Vol C Tables 4.2.6.8 and 6.1.1.4'
Cl Cl 0.1484 0.1585 'International Tables Vol C Tables 4.2.6.8 and 6.1.1.4'
Pd Pd -0.9988 1.0072 'International Tables Vol C Tables 4.2.6.8 and 6.1.1.4'

loop_
_geom_angle_atom_site_label_1
_geom_angle_atom_site_label_2
_geom_angle_atom_site_label_3
_geom_angle
_geom_angle_site_symmetry_1
_geom_angle_site_symmetry_3
_geom_angle_publ_flag
N1 Pd1 N1 180.0 3 . y
N1 Pd1 Cl1 88.84(9) 3 . y
N1 Pd1 Cl1 91.16(9) . . y
N1 Pd1 Cl1 91.16(9) 3 3 ?
N1 Pd1 Cl1 88.84(9) . 3 ?
Cl1 Pd1 Cl1 180.0 . 3 ?
N2 P1 C8 105.74(14) . . y
N2 P1 C2 111.91(14) . . y
C8 P1 C2 107.65(14) . . y
N2 P1 C14 112.23(14) . . y
C8 P1 C14 108.84(14) . . y
C2 P1 C14 110.22(14) . . y
C1 N1 Pd1 161.9(3) . . y
N1 C1 N2 175.2(3) . . y
C1 N2 P1 122.3(2) . . y
C7 C2 C3 119.7(3) . . ?
C7 C2 P1 124.0(2) . . ?
C3 C2 P1 116.3(2) . . ?
C4 C3 C2 119.9(3) . . ?
C4 C3 H3A 120.1(2) . . ?
C2 C3 H3A 120.1(2) . . ?
C3 C4 C5 119.9(3) . . ?
C3 C4 H4A 120.0(2) . . ?
C5 C4 H4A 120.0(2) . . ?
C6 C5 C4 120.6(3) . . ?
C6 C5 H5A 119.7(2) . . ?
C4 C5 H5A 119.7(2) . . ?
C5 C6 C7 119.9(3) . . ?
C5 C6 H6A 120.0(2) . . ?
C7 C6 H6A 120.0(2) . . ?
C2 C7 C6 120.0(3) . . ?
C2 C7 H7A 120.0(2) . . ?
C6 C7 H7A 120.0(2) . . ?
C13 C8 C9 119.6(3) . . ?
C13 C8 P1 119.9(2) . . ?
C9 C8 P1 120.5(3) . . ?
C10 C9 C8 119.8(4) . . ?
C10 C9 H9A 120.1(2) . . ?
C8 C9 H9A 120.1(2) . . ?
C11 C10 C9 120.1(3) . . ?
C11 C10 H10A 119.9(2) . . ?
C9 C10 H10A 119.9(2) . . ?
C10 C11 C12 120.3(3) . . ?
C10 C11 H11A 119.8(2) . . ?
C12 C11 H11A 119.8(2) . . ?
C13 C12 C11 119.9(4) . . ?
C13 C12 H12A 120.1(2) . . ?
C11 C12 H12A 120.1(2) . . ?
C12 C13 C8 120.2(3) . . ?
C12 C13 H13A 119.9(2) . . ?
C8 C13 H13A 119.9(2) . . ?
C15 C14 C19 119.5(3) . . ?
C15 C14 P1 119.8(2) . . ?
C19 C14 P1 120.7(2) . . ?
C14 C15 C16 120.3(3) . . ?
C14 C15 H15A 119.8(2) . . ?
C16 C15 H15A 119.8(2) . . ?
C17 C16 C15 119.6(4) . . ?
C17 C16 H16A 120.2(2) . . ?
C15 C16 H16A 120.2(2) . . ?
C16 C17 C18 120.4(4) . . ?
C16 C17 H17A 119.8(2) . . ?
C18 C17 H17A 119.8(2) . . ?
C19 C18 C17 120.4(4) . . ?
C19 C18 H18A 119.8(2) . . ?
C17 C18 H18A 119.8(2) . . ?
C18 C19 C14 119.7(3) . . ?
C18 C19 H19A 120.2(2) . . ?
C14 C19 H19A 120.2(2) . . ?

loop_
_geom_bond_atom_site_label_1
_geom_bond_atom_site_label_2
_geom_bond_distance
_geom_bond_site_symmetry_2
_geom_bond_publ_flag
Pd1 N1 1.971(3) 3 ?
Pd1 N1 1.971(3) . y
Pd1 Cl1 2.2969(9) . y
Pd1 Cl1 2.2969(9) 3 ?
P1 N2 1.609(3) . y
P1 C8 1.789(3) . y
P1 C2 1.791(3) . y
P1 C14 1.796(3) . y
N1 C1 1.151(4) . y
C1 N2 1.292(4) . y
C2 C7 1.375(5) . ?
C2 C3 1.398(4) . ?
C3 C4 1.377(5) . ?
C3 H3A 0.95 . ?
C4 C5 1.376(5) . ?
C4 H4A 0.95 . ?
C5 C6 1.373(5) . ?
C5 H5A 0.95 . ?
C6 C7 1.387(5) . ?
C6 H6A 0.95 . ?
C7 H7A 0.95 . ?
C8 C13 1.384(5) . ?
C8 C9 1.391(4) . ?
C9 C10 1.386(5) . ?
C9 H9A 0.95 . ?
C10 C11 1.370(6) . ?
C10 H10A 0.95 . ?
C11 C12 1.385(5) . ?
C11 H11A 0.95 . ?
C12 C13 1.380(5) . ?
C12 H12A 0.95 . ?
C13 H13A 0.95 . ?
C14 C15 1.388(4) . ?
C14 C19 1.399(5) . ?
C15 C16 1.388(5) . ?
C15 H15A 0.95 . ?
C16 C17 1.377(6) . ?
C16 H16A 0.95 . ?
C17 C18 1.384(6) . ?
C17 H17A 0.95 . ?
C18 C19 1.375(5) . ?
C18 H18A 0.95 . ?
C19 H19A 0.95 . ?
